data_1561408
loop_
_publ_author_name
'Xu, Zhong-Xuan'
'Ao, Ke-Hou'
'Zhang, Jian'

_publ_section_title
;
 A pair of novel Cd(II) enantiomers based on lactate derivatives:
 Synthesis, crystal structures and properties
;
_journal_name_full 'Journal of Solid State Chemistry'
_journal_page_first 105
_journal_page_last 109
_journal_paper_doi 10.1016/j.jssc.2016.06.001
_journal_volume 241
_journal_year 2016
_chemical_absolute_configuration rm
_chemical_formula_sum 'C36 H31 Cd2.5 N5 O16.5'
_chemical_formula_weight '1078.66 ?'
_space_group_crystal_system monoclinic
_space_group_IT_number 5
_space_group_name_Hall 'C 2y'
_space_group_name_H-M_alt 'C 1 2 1'
_atom_sites_solution_hydrogens geom
_audit_creation_method SHELXL-2014/7
_cell_angle_alpha 90
_cell_angle_beta 92.727(2)
_cell_angle_gamma 90
_cell_formula_units_Z 4
_cell_length_a 25.7374(4)
_cell_length_b 13.3941(2)
_cell_length_c 15.1777(3)
_cell_measurement_reflns_used 12801
_cell_measurement_temperature 293.67(10)
_cell_measurement_theta_max 76.5440
_cell_measurement_theta_min 3.6940
_cell_volume 5226.27(15)
_computing_structure_refinement 'SHELXL-2014/7 (Sheldrick, 2014)'
_diffrn_ambient_temperature 293.67(10)
_diffrn_detector_area_resol_mean 10.3503
_diffrn_measured_fraction_theta_full 1.000
_diffrn_measured_fraction_theta_max 0.989
_diffrn_measurement_device_type 'SuperNova, Dual, Cu at zero, Atlas'
_diffrn_measurement_method '\w scans'
_diffrn_radiation_type CuK\a
_diffrn_radiation_wavelength 1.54178
_diffrn_reflns_av_R_equivalents 0.0334
_diffrn_reflns_av_unetI/netI 0.0391
_diffrn_reflns_Laue_measured_fraction_full 1.000
_diffrn_reflns_Laue_measured_fraction_max 0.989
_diffrn_reflns_limit_h_max 31
_diffrn_reflns_limit_h_min -31
_diffrn_reflns_limit_k_max 16
_diffrn_reflns_limit_k_min -14
_diffrn_reflns_limit_l_max 19
_diffrn_reflns_limit_l_min -16
_diffrn_reflns_number 19048
_diffrn_reflns_point_group_measured_fraction_full 0.887
_diffrn_reflns_point_group_measured_fraction_max 0.855
_diffrn_reflns_theta_full 67.679
_diffrn_reflns_theta_max 76.645
_diffrn_reflns_theta_min 3.438
_diffrn_source 'sealed X-ray tube'
_exptl_absorpt_coefficient_mu 8.640
_exptl_absorpt_correction_T_max 1.00000
_exptl_absorpt_correction_T_min 0.40091
_exptl_absorpt_correction_type multi-scan
_exptl_absorpt_process_details 'Empirical absorption'
_exptl_crystal_colour colorless
_exptl_crystal_density_diffrn 1.371
_exptl_crystal_description block
_exptl_crystal_F_000 2136
_exptl_crystal_size_max 0.2
_exptl_crystal_size_mid 0.2
_exptl_crystal_size_min 0.15
_refine_diff_density_max 0.697
_refine_diff_density_min -1.346
_refine_diff_density_rms 0.104
_refine_ls_abs_structure_details
;
 Flack x determined using 3524 quotients [(I+)-(I-)]/[(I+)+(I-)]
 (Parsons, Flack and Wagner, Acta Cryst. B69 (2013) 249-259).
;
_refine_ls_abs_structure_Flack -0.018(5)
_refine_ls_extinction_coef .
_refine_ls_extinction_method none
_refine_ls_goodness_of_fit_ref 0.965
_refine_ls_hydrogen_treatment constr
_refine_ls_matrix_type full
_refine_ls_number_parameters 546
_refine_ls_number_reflns 9405
_refine_ls_number_restraints 31
_refine_ls_restrained_S_all 0.967
_refine_ls_R_factor_all 0.0355
_refine_ls_R_factor_gt 0.0349
_refine_ls_shift/su_max 0.001
_refine_ls_shift/su_mean 0.000
_refine_ls_structure_factor_coef Fsqd
_refine_ls_weighting_details 'w=1/[\s^2^(Fo^2^)+(0.0800P)^2^] where P=(Fo^2^+2Fc^2^)/3'
_refine_ls_weighting_scheme calc
_refine_ls_wR_factor_gt 0.0966
_refine_ls_wR_factor_ref 0.0977
_reflns_Friedel_coverage 0.655
_reflns_Friedel_fraction_full 0.763
_reflns_Friedel_fraction_max 0.708
_reflns_number_gt 9195
_reflns_number_total 9405
_reflns_threshold_expression 'I > 2\s(I)'
_cod_data_source_file JSSC-2016-241-105.cif
_cod_data_source_block 1-L
_cod_original_sg_symbol_H-M 'C 2'
_cod_original_formula_sum 'C36 H31 Cd2.50 N5 O16.50'
_cod_database_code 1561408
_shelx_shelxl_version_number 2014/7
_shelx_space_group_comment
;
The symmetry employed for this shelxl refinement is uniquely defined
by the following loop, which should always be used as a source of
symmetry information in preference to the above space-group names.
They are only intended as comments.
;

loop_
_space_group_symop_operation_xyz
'x, y, z'
'-x, y, -z'
'x+1/2, y+1/2, z'
'-x+1/2, y+1/2, -z'

loop_
_atom_site_label
_atom_site_type_symbol
_atom_site_fract_x
_atom_site_fract_y
_atom_site_fract_z
_atom_site_U_iso_or_equiv
_atom_site_adp_type
_atom_site_occupancy
_atom_site_site_symmetry_order
_atom_site_calc_flag
_atom_site_refinement_flags_posn
_atom_site_refinement_flags_adp
_atom_site_refinement_flags_occupancy
_atom_site_disorder_assembly
_atom_site_disorder_group
Cd1 Cd 0.11246(2) 0.53807(2) 0.43589(3) 0.03052(10) Uani 1 1 d . . . . .
Cd2 Cd 0.0000 0.96509(4) 1.0000 0.02694(12) Uani 1 2 d S T P . .
Cd3 Cd 0.26091(2) 0.91258(3) 1.49938(2) 0.03434(11) Uani 1 1 d . . . . .
C33 C 0.0069(3) 1.3977(5) 0.3877(7) 0.060(2) Uani 1 1 d . . . . .
H33A H -0.0153 1.4520 0.3796 0.072 Uiso 1 1 calc R U . . .
N2 N 0.03756(18) 0.8300(3) 0.3990(3) 0.0322(9) Uani 1 1 d . . . . .
N3 N 0.0374(2) 1.2473(4) 0.3963(4) 0.0399(11) Uani 1 1 d . . . . .
O6 O 0.1863(2) 0.9592(4) 0.6157(4) 0.0565(14) Uani 1 1 d . . . . .
O5 O 0.0607(2) 0.9747(4) 0.8681(3) 0.0493(11) Uani 1 1 d . . . . .
C28 C 0.0110(3) 1.0902(5) 0.3315(4) 0.0391(13) Uani 1 1 d . . . . .
H28A H -0.0083 1.1250 0.2883 0.047 Uiso 1 1 calc R U . . .
C27 C 0.0109(3) 0.9863(4) 0.3320(4) 0.0371(13) Uani 1 1 d . . . . .
H27A H -0.0086 0.9508 0.2894 0.045 Uiso 1 1 calc R U . . .
O12 O 0.0703(2) 0.9378(4) 1.1312(4) 0.0619(15) Uani 1 1 d . . . . .
C31 C 0.0706(2) 0.9875(5) 0.4602(4) 0.0373(12) Uani 1 1 d . . . . .
H31A H 0.0907 0.9525 0.5024 0.045 Uiso 1 1 calc R U . . .
O2 O 0.09554(18) 0.5482(4) 0.5916(3) 0.0465(10) Uani 1 1 d . . . . .
N1 N 0.0614(2) 0.6732(4) 0.4097(4) 0.0363(11) Uani 1 1 d . . . . .
C25 C 0.0771(2) 0.7660(4) 0.4142(4) 0.0353(12) Uani 1 1 d . . . . .
H25A H 0.1114 0.7852 0.4264 0.042 Uiso 1 1 calc R U . . .
C12 C 0.1719(3) 1.4520(5) 1.3046(4) 0.0370(12) Uani 1 1 d . . . . .
C29 C 0.0401(2) 1.1413(4) 0.3959(4) 0.0341(12) Uani 1 1 d . . . . .
C26 C 0.0401(2) 0.9368(4) 0.3967(4) 0.0321(11) Uani 1 1 d . . . . .
C11 C 0.1837(2) 0.8674(4) 0.6210(4) 0.0319(11) Uani 1 1 d . . . . .
C24 C -0.0065(2) 0.7728(5) 0.3829(5) 0.0402(13) Uani 1 1 d . . . . .
H24A H -0.0400 0.7961 0.3697 0.048 Uiso 1 1 calc R U . . .
C23 C 0.0085(3) 0.6767(5) 0.3901(5) 0.0415(14) Uani 1 1 d . . . . .
H23A H -0.0132 0.6215 0.3830 0.050 Uiso 1 1 calc R U . . .
C10 C 0.0645(2) 0.8821(5) 0.8748(4) 0.0359(12) Uani 1 1 d . . . . .
O14 O 0.22946(19) 1.0792(4) 1.4401(3) 0.0433(10) Uani 1 1 d . . . . .
O9 O 0.18186(19) 1.4395(4) 1.3868(3) 0.0506(13) Uani 1 1 d . . . . .
O13 O 0.2086(2) 0.9372(3) 1.3764(3) 0.0490(12) Uani 1 1 d . . . . .
N4 N 0.0589(2) 1.4048(4) 0.4131(4) 0.0425(12) Uani 1 1 d . . . . .
C22 C 0.2072(2) 1.0305(5) 1.3794(4) 0.0358(12) Uani 1 1 d . . . . .
O4 O 0.0425(2) 0.8345(4) 0.9343(3) 0.0449(10) Uani 1 1 d . . . . .
C30 C 0.0706(3) 1.0909(5) 0.4596(4) 0.0376(12) Uani 1 1 d . . . . .
H30A H 0.0907 1.1263 0.5015 0.045 Uiso 1 1 calc R U . . .
C5 C 0.0962(2) 0.7216(5) 0.8148(3) 0.0351(12) Uani 1 1 d . . . . .
H5A H 0.0770 0.6889 0.8563 0.042 Uiso 1 1 calc R U . . .
C1 C 0.1357(2) 0.5053(4) 0.6176(4) 0.0336(11) Uani 1 1 d . . . . .
O7 O 0.20862(19) 0.8108(3) 0.5717(3) 0.0453(11) Uani 1 1 d . . . . .
O10 O 0.1724(2) 1.3299(4) 1.1902(3) 0.0530(13) Uani 1 1 d . . . . .
C15 C 0.1634(3) 1.2345(5) 1.2186(3) 0.0361(12) Uani 1 1 d . . . . .
O2W O 0.3018(2) 0.7561(4) 1.4790(3) 0.0487(11) Uani 1 1 d . . . . .
O11 O 0.0487(2) 1.0832(5) 1.0705(3) 0.0574(14) Uani 1 1 d . . . . .
C7 C 0.1242(2) 0.8727(4) 0.7482(3) 0.0303(10) Uani 1 1 d . . . . .
H7A H 0.1238 0.9420 0.7444 0.036 Uiso 1 1 calc R U . . .
C19 C 0.1781(2) 1.0861(5) 1.3054(3) 0.0330(11) Uani 1 1 d . . . . .
C13 C 0.2052(3) 1.3958(5) 1.2411(4) 0.0395(13) Uani 1 1 d . . . . .
H13A H 0.2327 1.3584 1.2735 0.047 Uiso 1 1 calc R U . . .
C18 C 0.1418(2) 1.0332(5) 1.2522(3) 0.0358(11) Uani 1 1 d . . . . .
H18A H 0.1356 0.9658 1.2622 0.043 Uiso 1 1 calc R U . . .
C21 C 0.0754(3) 1.0299(6) 1.1248(4) 0.0437(14) Uani 1 1 d . . . . .
O1W O 0.1810(2) 0.6568(4) 0.4427(4) 0.0547(13) Uani 1 1 d . . . . .
C34 C 0.0761(2) 1.3125(4) 0.4186(5) 0.0385(13) Uani 1 1 d . . . . .
H34A H 0.1100 1.2944 0.4355 0.046 Uiso 1 1 calc R U . . .
O3 O 0.1207(2) 0.5636(3) 0.7666(3) 0.0489(13) Uani 1 1 d . . . . .
C20 C 0.1884(2) 1.1856(5) 1.2902(3) 0.0333(11) Uani 1 1 d . . . . .
H20A H 0.2120 1.2200 1.3273 0.040 Uiso 1 1 calc R U . . .
C9 C 0.1537(2) 0.7142(4) 0.6948(4) 0.0319(11) Uani 1 1 d . . . . .
H9A H 0.1734 0.6771 0.6567 0.038 Uiso 1 1 calc R U . . .
C16 C 0.1260(3) 1.1826(5) 1.1669(4) 0.0382(13) Uani 1 1 d . . . . .
H16A H 0.1083 1.2152 1.1205 0.046 Uiso 1 1 calc R U . . .
C17 C 0.1150(2) 1.0839(5) 1.1837(4) 0.0379(12) Uani 1 1 d . . . . .
C8 C 0.1532(2) 0.8172(4) 0.6899(3) 0.0289(10) Uani 1 1 d . . . . .
C4 C 0.1245(3) 0.6663(4) 0.7573(4) 0.0360(13) Uani 1 1 d . . . . .
C2 C 0.1518(3) 0.5003(5) 0.7143(4) 0.0408(13) Uani 1 1 d . . . . .
H2A H 0.1882 0.5210 0.7221 0.049 Uiso 1 1 calc R U . . .
O8 O 0.1362(3) 1.5059(5) 1.2780(4) 0.0687(17) Uani 1 1 d . . . . .
C32 C -0.0073(3) 1.3026(5) 0.3763(7) 0.056(2) Uani 1 1 d . . . . .
H32A H -0.0400 1.2785 0.3588 0.067 Uiso 1 1 calc R U . . .
O1 O 0.1644(2) 0.4603(5) 0.5658(4) 0.0646(16) Uani 1 1 d . . . . .
C14 C 0.2283(5) 1.4675(9) 1.1769(7) 0.081(3) Uani 1 1 d . U . . .
H14A H 0.2508 1.5137 1.2086 0.121 Uiso 1 1 calc R U . . .
H14B H 0.2479 1.4309 1.1355 0.121 Uiso 1 1 calc R U . . .
H14C H 0.2009 1.5036 1.1459 0.121 Uiso 1 1 calc R U . . .
C6 C 0.0959(2) 0.8248(5) 0.8119(4) 0.0323(11) Uani 1 1 d . . . . .
O3W O 0.4021(5) 0.6528(7) 1.1996(7) 0.052(3) Uani 0.5 1 d . . P . .
C3 C 0.1464(5) 0.3967(6) 0.7501(6) 0.072(3) Uani 1 1 d . U . . .
H3A H 0.1667 0.3514 0.7168 0.108 Uiso 1 1 calc R U . . .
H3B H 0.1586 0.3955 0.8109 0.108 Uiso 1 1 calc R U . . .
H3C H 0.1105 0.3770 0.7455 0.108 Uiso 1 1 calc R U . . .
N5 N 0.4322(5) 0.2292(9) 0.9006(7) 0.106(4) Uani 1 1 d . U . . .
H5B H 0.4552 0.2527 0.9380 0.128 Uiso 1 1 calc R U . . .
C35 C 0.4433(8) 0.2095(14) 0.8119(9) 0.135(6) Uani 1 1 d . U . . .
H35A H 0.4789 0.2261 0.8027 0.203 Uiso 1 1 calc R U . . .
H35B H 0.4376 0.1399 0.7995 0.203 Uiso 1 1 calc R U . . .
H35C H 0.4209 0.2489 0.7734 0.203 Uiso 1 1 calc R U . . .
C36 C 0.3767(7) 0.2063(17) 0.9256(12) 0.143(7) Uani 1 1 d . U . . .
H36A H 0.3729 0.2220 0.9867 0.215 Uiso 1 1 calc R U . . .
H36B H 0.3527 0.2457 0.8899 0.215 Uiso 1 1 calc R U . . .
H36C H 0.3695 0.1367 0.9160 0.215 Uiso 1 1 calc R U . . .

loop_
_atom_site_aniso_label
_atom_site_aniso_U_11
_atom_site_aniso_U_22
_atom_site_aniso_U_33
_atom_site_aniso_U_23
_atom_site_aniso_U_13
_atom_site_aniso_U_12
Cd1 0.02844(18) 0.01836(17) 0.0444(2) -0.00057(13) -0.00200(14) 0.00107(13)
Cd2 0.0317(2) 0.0250(2) 0.0242(2) 0.000 0.00129(17) 0.000
Cd3 0.02733(18) 0.0423(2) 0.03345(18) 0.00933(15) 0.00181(13) -0.00818(16)
C33 0.043(4) 0.023(3) 0.112(7) -0.004(3) -0.007(4) 0.008(3)
N2 0.029(2) 0.019(2) 0.048(3) 0.0007(18) -0.0003(18) 0.0012(17)
N3 0.036(3) 0.020(2) 0.064(3) -0.007(2) -0.002(2) -0.0007(19)
O6 0.077(4) 0.031(2) 0.064(3) 0.012(2) 0.028(3) 0.002(2)
O5 0.054(3) 0.041(3) 0.055(3) -0.012(2) 0.015(2) 0.002(2)
C28 0.051(4) 0.022(3) 0.043(3) 0.003(2) -0.008(3) 0.000(3)
C27 0.045(3) 0.014(3) 0.051(3) -0.001(2) -0.007(2) -0.003(2)
O12 0.066(3) 0.051(3) 0.067(3) -0.019(2) -0.015(3) -0.015(3)
C31 0.038(3) 0.028(3) 0.045(3) 0.002(2) -0.007(2) 0.003(2)
O2 0.045(2) 0.042(3) 0.052(3) -0.006(2) -0.0029(19) 0.004(2)
N1 0.034(3) 0.021(2) 0.054(3) 0.003(2) 0.002(2) 0.0000(18)
C25 0.031(3) 0.023(3) 0.052(3) 0.002(2) 0.002(2) 0.000(2)
C12 0.043(3) 0.032(3) 0.036(3) 0.003(2) 0.001(2) -0.003(2)
C29 0.037(3) 0.016(3) 0.049(3) -0.003(2) 0.001(2) 0.003(2)
C26 0.032(3) 0.019(3) 0.046(3) -0.0033(19) 0.004(2) 0.0014(19)
C11 0.027(2) 0.034(3) 0.035(3) -0.004(2) 0.0015(19) -0.002(2)
C24 0.031(3) 0.027(3) 0.062(4) 0.004(3) -0.005(3) 0.000(2)
C23 0.035(3) 0.025(3) 0.064(4) 0.005(3) -0.001(3) -0.005(2)
C10 0.033(3) 0.040(3) 0.035(3) -0.003(2) 0.006(2) -0.002(2)
O14 0.052(3) 0.044(2) 0.0333(19) -0.0004(17) -0.0098(18) -0.002(2)
O9 0.045(2) 0.077(4) 0.030(2) 0.002(2) 0.0008(17) 0.014(2)
O13 0.062(3) 0.038(3) 0.046(2) 0.0026(18) -0.017(2) 0.003(2)
N4 0.035(3) 0.023(2) 0.069(3) -0.006(2) 0.002(2) -0.001(2)
C22 0.033(3) 0.042(3) 0.031(3) 0.001(2) 0.001(2) -0.004(2)
O4 0.056(3) 0.043(2) 0.036(2) -0.0031(18) 0.0194(19) 0.007(2)
C30 0.042(3) 0.027(3) 0.044(3) -0.004(2) -0.003(2) -0.002(2)
C5 0.046(3) 0.036(3) 0.024(2) -0.002(2) 0.014(2) -0.008(3)
C1 0.037(3) 0.027(3) 0.039(3) -0.004(2) 0.015(2) -0.001(2)
O7 0.051(3) 0.034(2) 0.053(3) 0.0006(19) 0.029(2) -0.0087(19)
O10 0.086(4) 0.032(2) 0.039(2) -0.0003(18) -0.017(2) -0.003(2)
C15 0.051(3) 0.032(3) 0.025(2) -0.002(2) -0.004(2) 0.004(2)
O2W 0.053(3) 0.039(3) 0.056(3) 0.000(2) 0.017(2) -0.004(2)
O11 0.048(3) 0.075(4) 0.047(3) -0.011(3) -0.024(2) -0.004(3)
C7 0.031(2) 0.027(2) 0.034(3) -0.004(2) 0.007(2) -0.001(2)
C19 0.033(3) 0.037(3) 0.029(2) -0.002(2) 0.001(2) 0.002(2)
C13 0.043(3) 0.038(4) 0.037(3) -0.005(2) 0.003(2) -0.005(3)
C18 0.040(3) 0.038(3) 0.030(2) -0.003(2) 0.001(2) -0.006(3)
C21 0.039(3) 0.057(4) 0.035(3) -0.015(3) 0.000(2) -0.005(3)
O1W 0.040(3) 0.041(3) 0.083(4) 0.004(2) -0.007(2) -0.013(2)
C34 0.033(3) 0.022(3) 0.061(4) -0.005(2) -0.001(3) -0.001(2)
O3 0.085(4) 0.021(2) 0.043(2) -0.0029(16) 0.030(2) -0.003(2)
C20 0.037(3) 0.037(3) 0.025(2) -0.004(2) -0.006(2) -0.003(2)
C9 0.039(3) 0.027(3) 0.032(2) -0.006(2) 0.011(2) 0.000(2)
C16 0.043(3) 0.042(3) 0.029(2) -0.002(2) -0.007(2) 0.005(3)
C17 0.036(3) 0.049(3) 0.028(2) -0.007(2) -0.004(2) -0.001(3)
C8 0.031(3) 0.025(3) 0.030(2) -0.0061(19) 0.002(2) -0.004(2)
C4 0.051(4) 0.027(3) 0.031(2) 0.002(2) 0.010(2) -0.004(3)
C2 0.051(4) 0.025(3) 0.046(3) 0.001(2) 0.002(3) 0.009(3)
O8 0.073(4) 0.079(4) 0.054(3) 0.012(3) 0.002(3) 0.035(3)
C32 0.032(3) 0.024(3) 0.111(7) -0.001(3) -0.011(3) 0.000(3)
O1 0.043(3) 0.084(4) 0.068(3) -0.036(3) 0.022(2) 0.007(3)
C14 0.101(7) 0.071(6) 0.073(5) 0.008(5) 0.039(5) -0.018(6)
C6 0.035(3) 0.033(3) 0.030(2) -0.003(2) 0.004(2) -0.003(2)
O3W 0.075(7) 0.023(4) 0.060(6) -0.005(4) 0.031(5) 0.012(4)
C3 0.111(8) 0.036(4) 0.069(5) 0.006(4) 0.005(5) 0.006(4)
N5 0.141(8) 0.102(7) 0.078(6) -0.016(5) 0.020(6) -0.030(7)
C35 0.183(15) 0.150(14) 0.075(8) -0.033(8) 0.024(9) -0.042(12)
C36 0.142(13) 0.185(17) 0.105(11) -0.028(11) 0.023(10) -0.025(13)

loop_
_atom_type_symbol
_atom_type_description
_atom_type_scat_dispersion_real
_atom_type_scat_dispersion_imag
_atom_type_scat_source
C C 0.0181 0.0091 'International Tables Vol C Tables 4.2.6.8 and 6.1.1.4'
H H 0.0000 0.0000 'International Tables Vol C Tables 4.2.6.8 and 6.1.1.4'
N N 0.0311 0.0180 'International Tables Vol C Tables 4.2.6.8 and 6.1.1.4'
O O 0.0492 0.0322 'International Tables Vol C Tables 4.2.6.8 and 6.1.1.4'
Cd Cd 0.1185 4.6533 'International Tables Vol C Tables 4.2.6.8 and 6.1.1.4'

loop_
_geom_angle_atom_site_label_1
_geom_angle_atom_site_label_2
_geom_angle_atom_site_label_3
_geom_angle
_geom_angle_site_symmetry_1
_geom_angle_site_symmetry_3
N1 Cd1 N4 105.03(18) . 1_545
N1 Cd1 O9 146.22(18) . 1_544
N4 Cd1 O9 88.6(2) 1_545 1_544
N1 Cd1 O1W 84.01(19) . .
N4 Cd1 O1W 167.8(2) 1_545 .
O9 Cd1 O1W 79.5(2) 1_544 .
N1 Cd1 O2 89.83(19) . .
N4 Cd1 O2 93.2(2) 1_545 .
O9 Cd1 O2 120.65(16) 1_544 .
O1W Cd1 O2 95.0(2) . .
N1 Cd1 O8 97.69(19) . 1_544
N4 Cd1 O8 83.9(2) 1_545 1_544
O9 Cd1 O8 52.39(17) 1_544 1_544
O1W Cd1 O8 86.7(2) . 1_544
O2 Cd1 O8 172.42(17) . 1_544
N1 Cd1 O1 137.87(19) . .
N4 Cd1 O1 95.1(2) 1_545 .
O9 Cd1 O1 68.93(15) 1_544 .
O1W Cd1 O1 83.1(2) . .
O2 Cd1 O1 51.81(15) . .
O8 Cd1 O1 121.31(16) 1_544 .
O11 Cd2 O11 91.0(3) . 2_557
O11 Cd2 O4 126.1(2) . 2_557
O11 Cd2 O4 118.1(2) 2_557 2_557
O11 Cd2 O4 118.1(2) . .
O11 Cd2 O4 126.1(2) 2_557 .
O4 Cd2 O4 81.8(2) 2_557 .
O11 Cd2 O5 86.6(2) . 2_557
O11 Cd2 O5 89.42(19) 2_557 2_557
O4 Cd2 O5 52.58(17) 2_557 2_557
O4 Cd2 O5 133.07(17) . 2_557
O11 Cd2 O5 89.42(19) . .
O11 Cd2 O5 86.6(2) 2_557 .
O4 Cd2 O5 133.06(17) 2_557 .
O4 Cd2 O5 52.58(17) . .
O5 Cd2 O5 174.3(2) 2_557 .
O7 Cd3 O9 96.22(19) 1_556 4_548
O7 Cd3 O13 98.3(2) 1_556 .
O9 Cd3 O13 161.7(2) 4_548 .
O7 Cd3 O1 156.4(2) 1_556 4_557
O9 Cd3 O1 75.8(2) 4_548 4_557
O13 Cd3 O1 94.6(2) . 4_557
O7 Cd3 O2W 78.88(17) 1_556 .
O9 Cd3 O2W 87.9(2) 4_548 .
O13 Cd3 O2W 105.67(19) . .
O1 Cd3 O2W 78.7(2) 4_557 .
O7 Cd3 O14 121.52(18) 1_556 .
O9 Cd3 O14 108.64(18) 4_548 .
O13 Cd3 O14 53.95(15) . .
O1 Cd3 O14 82.0(2) 4_557 .
O2W Cd3 O14 150.56(16) . .
O7 Cd3 C22 112.40(19) 1_556 .
O9 Cd3 C22 135.4(2) 4_548 .
O13 Cd3 C22 26.96(18) . .
O1 Cd3 C22 87.70(19) 4_557 .
O2W Cd3 C22 129.55(19) . .
O14 Cd3 C22 27.00(17) . .
C32 C33 N4 111.0(6) . .
C25 N2 C24 106.5(5) . .
C25 N2 C26 127.4(5) . .
C24 N2 C26 126.1(5) . .
C34 N3 C32 107.5(5) . .
C34 N3 C29 127.4(6) . .
C32 N3 C29 125.0(6) . .
C10 O5 Cd2 86.3(4) . .
C29 C28 C27 119.4(6) . .
C26 C27 C28 118.9(6) . .
C30 C31 C26 119.0(6) . .
C1 O2 Cd1 95.7(4) . .
C25 N1 C23 106.2(5) . .
C25 N1 Cd1 125.2(4) . .
C23 N1 Cd1 128.6(4) . .
N1 C25 N2 111.7(5) . .
O8 C12 O9 120.9(6) . .
O8 C12 C13 121.4(6) . .
O9 C12 C13 117.7(6) . .
C28 C29 C30 121.3(5) . .
C28 C29 N3 118.1(6) . .
C30 C29 N3 120.6(6) . .
C27 C26 C31 122.0(5) . .
C27 C26 N2 118.2(5) . .
C31 C26 N2 119.8(5) . .
O6 C11 O7 121.9(6) . .
O6 C11 C8 121.7(5) . .
O7 C11 C8 116.3(5) . .
C23 C24 N2 106.7(5) . .
C24 C23 N1 109.0(5) . .
O5 C10 O4 121.6(6) . .
O5 C10 C6 120.1(6) . .
O4 C10 C6 118.2(6) . .
C22 O14 Cd3 86.0(4) . .
C12 O9 Cd3 150.4(5) . 4_558
C12 O9 Cd1 96.7(4) . 1_566
Cd3 O9 Cd1 108.95(19) 4_558 1_566
C22 O13 Cd3 97.6(4) . .
C34 N4 C33 105.8(5) . .
C34 N4 Cd1 122.0(4) . 1_565
C33 N4 Cd1 132.1(4) . 1_565
O14 C22 O13 122.4(6) . .
O14 C22 C19 119.0(6) . .
O13 C22 C19 118.6(6) . .
O14 C22 Cd3 67.0(3) . .
O13 C22 Cd3 55.4(3) . .
C19 C22 Cd3 173.3(4) . .
C10 O4 Cd2 99.4(4) . .
C31 C30 C29 119.3(6) . .
C4 C5 C6 121.3(5) . .
O2 C1 O1 122.1(6) . .
O2 C1 C2 121.3(5) . .
O1 C1 C2 116.5(6) . .
C11 O7 Cd3 105.1(4) . 1_554
C15 O10 C13 120.8(5) . .
O10 C15 C16 114.1(5) . .
O10 C15 C20 127.0(6) . .
C16 C15 C20 118.9(6) . .
C21 O11 Cd2 100.7(5) . .
C6 C7 C8 120.4(5) . .
C20 C19 C18 121.4(5) . .
C20 C19 C22 120.4(5) . .
C18 C19 C22 118.2(6) . .
O10 C13 C14 106.7(7) . .
O10 C13 C12 108.3(5) . .
C14 C13 C12 110.2(7) . .
C17 C18 C19 118.4(6) . .
O12 C21 O11 123.6(6) . .
O12 C21 C17 119.9(7) . .
O11 C21 C17 116.5(7) . .
N4 C34 N3 110.4(5) . .
C4 O3 C2 119.1(5) . .
C19 C20 C15 119.8(5) . .
C8 C9 C4 119.4(5) . .
C17 C16 C15 121.0(5) . .
C16 C17 C18 120.3(6) . .
C16 C17 C21 119.3(6) . .
C18 C17 C21 120.3(6) . .
C9 C8 C7 120.1(5) . .
C9 C8 C11 118.8(5) . .
C7 C8 C11 121.1(5) . .
C5 C4 O3 115.2(5) . .
C5 C4 C9 120.1(5) . .
O3 C4 C9 124.7(5) . .
O3 C2 C3 106.5(6) . .
O3 C2 C1 112.3(5) . .
C3 C2 C1 111.7(6) . .
C12 O8 Cd1 90.0(4) . 1_566
C33 C32 N3 105.3(6) . .
C1 O1 Cd3 158.7(5) . 4_547
C1 O1 Cd1 89.2(4) . .
Cd3 O1 Cd1 101.5(2) 4_547 .
C5 C6 C7 118.7(5) . .
C5 C6 C10 119.7(5) . .
C7 C6 C10 121.6(5) . .
C35 N5 C36 115.6(14) . .

loop_
_geom_bond_atom_site_label_1
_geom_bond_atom_site_label_2
_geom_bond_distance
_geom_bond_site_symmetry_2
Cd1 N1 2.261(5) .
Cd1 N4 2.271(5) 1_545
Cd1 O9 2.369(5) 1_544
Cd1 O1W 2.373(5) .
Cd1 O2 2.427(5) .
Cd1 O8 2.538(6) 1_544
Cd1 O1 2.552(7) .
Cd2 O11 2.257(5) .
Cd2 O11 2.257(5) 2_557
Cd2 O4 2.314(5) 2_557
Cd2 O4 2.314(5) .
Cd2 O5 2.600(5) 2_557
Cd2 O5 2.600(5) .
Cd3 O7 2.240(4) 1_556
Cd3 O9 2.245(5) 4_548
Cd3 O13 2.272(5) .
Cd3 O1 2.295(5) 4_557
Cd3 O2W 2.372(5) .
Cd3 O14 2.525(5) .
Cd3 C22 2.736(6) .
C33 C32 1.334(10) .
C33 N4 1.379(9) .
N2 C25 1.342(8) .
N2 C24 1.380(8) .
N2 C26 1.432(7) .
N3 C34 1.356(8) .
N3 C32 1.389(9) .
N3 C29 1.421(7) .
O6 C11 1.234(8) .
O5 C10 1.249(9) .
C28 C29 1.384(9) .
C28 C27 1.392(8) .
C27 C26 1.379(9) .
O12 C21 1.245(10) .
C31 C30 1.385(8) .
C31 C26 1.390(8) .
O2 C1 1.232(8) .
N1 C25 1.306(8) .
N1 C23 1.379(8) .
C12 O8 1.222(8) .
C12 O9 1.274(7) .
C12 C13 1.518(9) .
C29 C30 1.390(9) .
C11 O7 1.261(7) .
C11 C8 1.497(7) .
C24 C23 1.347(9) .
C10 O4 1.261(8) .
C10 C6 1.493(8) .
O14 C22 1.245(7) .
O9 Cd3 2.245(5) 4_558
O9 Cd1 2.369(5) 1_566
O13 C22 1.251(8) .
N4 C34 1.315(8) .
N4 Cd1 2.271(5) 1_565
C22 C19 1.515(8) .
C5 C4 1.379(8) .
C5 C6 1.382(9) .
C1 O1 1.257(7) .
C1 C2 1.506(9) .
O7 Cd3 2.239(4) 1_554
O10 C15 1.372(8) .
O10 C13 1.423(8) .
C15 C16 1.397(8) .
C15 C20 1.398(8) .
O11 C21 1.267(9) .
C7 C6 1.394(7) .
C7 C8 1.397(7) .
C19 C20 1.380(9) .
C19 C18 1.398(8) .
C13 C14 1.511(11) .
C18 C17 1.396(8) .
C21 C17 1.508(8) .
O3 C4 1.387(7) .
O3 C2 1.432(7) .
C9 C8 1.382(8) .
C9 C4 1.394(8) .
C16 C17 1.379(10) .
C2 C3 1.498(10) .
O8 Cd1 2.538(6) 1_566
O1 Cd3 2.295(5) 4_547
N5 C35 1.414(16) .
N5 C36 1.53(2) .
